data_2231050
loop_
_publ_author_name
'Lv, Lu-Ping'
'Yu, Tie-Ming'
'Yu, Wen-Bo'
'Hu, Xian-Chao'

_publ_section_title
;
 (<i>E</i>)-Methyl
 <i>N</i>'-(2,4,5-trimethoxybenzylidene)hydrazinecarboxylate
;
_journal_coeditor_code CV5126
_journal_issue 8
_journal_name_full 'Acta Crystallographica Section E'
_journal_page_first o2023
_journal_paper_doi 10.1107/S1600536811026705
_journal_volume 67
_journal_year 2011
_chemical_formula_iupac 'C12 H16 N2 O5'
_chemical_formula_moiety 'C12 H16 N2 O5'
_chemical_formula_sum 'C12 H16 N2 O5'
_chemical_formula_weight 268.27
_chemical_name_systematic
;
(<i>E</i>)-Methyl <i>N</i>'-(2,4,5-trimethoxybenzylidene)hydrazinecarboxylate
;
_space_group_IT_number 14
_symmetry_cell_setting monoclinic
_symmetry_space_group_name_Hall '-P 2ybc'
_symmetry_space_group_name_H-M 'P 1 21/c 1'
_atom_sites_solution_hydrogens geom
_atom_sites_solution_primary direct
_atom_sites_solution_secondary difmap
_audit_creation_method SHELXL-97
_cell_angle_alpha 90.00
_cell_angle_beta 111.806(4)
_cell_angle_gamma 90.00
_cell_formula_units_Z 4
_cell_length_a 9.9897(15)
_cell_length_b 17.606(3)
_cell_length_c 8.0801(12)
_cell_measurement_reflns_used 2318
_cell_measurement_temperature 223(2)
_cell_measurement_theta_max 25.0
_cell_measurement_theta_min 2.2
_cell_volume 1319.4(4)
_computing_cell_refinement 'SAINT (Bruker, 2002)'
_computing_data_collection 'SMART (Bruker, 2002)'
_computing_data_reduction 'SAINT (Bruker, 2002)'
_computing_molecular_graphics 'SHELXTL (Sheldrick, 2008)'
_computing_publication_material 'SHELXTL (Sheldrick, 2008)'
_computing_structure_refinement 'SHELXL97 (Sheldrick, 2008)'
_computing_structure_solution 'SHELXS97 (Sheldrick, 2008)'
_diffrn_ambient_temperature 223(2)
_diffrn_measured_fraction_theta_full 0.996
_diffrn_measured_fraction_theta_max 0.996
_diffrn_measurement_device_type 'Bruker SMART CCD area-detector'
_diffrn_measurement_method '\f and \w'
_diffrn_radiation_monochromator graphite
_diffrn_radiation_source 'fine-focus sealed tube'
_diffrn_radiation_type MoK\a
_diffrn_radiation_wavelength 0.71073
_diffrn_reflns_av_R_equivalents 0.0387
_diffrn_reflns_av_sigmaI/netI 0.0315
_diffrn_reflns_limit_h_max 11
_diffrn_reflns_limit_h_min -11
_diffrn_reflns_limit_k_max 20
_diffrn_reflns_limit_k_min -20
_diffrn_reflns_limit_l_max 9
_diffrn_reflns_limit_l_min -9
_diffrn_reflns_number 9747
_diffrn_reflns_theta_full 25.02
_diffrn_reflns_theta_max 25.02
_diffrn_reflns_theta_min 2.20
_exptl_absorpt_coefficient_mu 0.106
_exptl_absorpt_correction_T_max 0.9790
_exptl_absorpt_correction_T_min 0.9710
_exptl_absorpt_correction_type multi-scan
_exptl_absorpt_process_details '(SADABS; Bruker, 2002)'
_exptl_crystal_colour colourless
_exptl_crystal_density_diffrn 1.350
_exptl_crystal_density_method 'not measured'
_exptl_crystal_description Block
_exptl_crystal_F_000 568
_exptl_crystal_size_max 0.18
_exptl_crystal_size_mid 0.15
_exptl_crystal_size_min 0.12
_refine_diff_density_max 0.189
_refine_diff_density_min -0.190
_refine_ls_extinction_coef 0.014(2)
_refine_ls_extinction_expression Fc^*^=kFc[1+0.001xFc^2^\l^3^/sin(2\q)]^-1/4^
_refine_ls_extinction_method 'SHELXL97 (Sheldrick, 2008)'
_refine_ls_goodness_of_fit_ref 1.101
_refine_ls_hydrogen_treatment constr
_refine_ls_matrix_type full
_refine_ls_number_parameters 173
_refine_ls_number_reflns 2318
_refine_ls_number_restraints 0
_refine_ls_restrained_S_all 1.101
_refine_ls_R_factor_all 0.0522
_refine_ls_R_factor_gt 0.0399
_refine_ls_shift/su_max 0.000
_refine_ls_shift/su_mean 0.000
_refine_ls_structure_factor_coef Fsqd
_refine_ls_weighting_details 'calc w=1/[\s^2^(Fo^2^)+(0.0529P)^2^+0.1933P] where P=(Fo^2^+2Fc^2^)/3'
_refine_ls_weighting_scheme calc
_refine_ls_wR_factor_gt 0.1043
_refine_ls_wR_factor_ref 0.1122
_reflns_number_gt 1836
_reflns_number_total 2318
_reflns_threshold_expression I>2sigma(I)
_cod_data_source_file cv5126.cif
_cod_data_source_block I
_cod_original_cell_volume 1319.4(3)
_cod_original_sg_symbol_H-M 'P 21/c'
_cod_database_code 2231050
_cod_database_fobs_code 2231050

loop_
_symmetry_equiv_pos_as_xyz
'x, y, z'
'-x, y+1/2, -z+1/2'
'-x, -y, -z'
'x, -y-1/2, z-1/2'

loop_
_atom_site_type_symbol
_atom_site_label
_atom_site_fract_x
_atom_site_fract_y
_atom_site_fract_z
_atom_site_U_iso_or_equiv
_atom_site_adp_type
_atom_site_calc_flag
_atom_site_refinement_flags
_atom_site_occupancy
_atom_site_symmetry_multiplicity
C C1 0.0907(2) -0.07569(10) 0.1659(3) 0.0495(5) Uani d . 1 1
H H1A 0.0345 -0.0999 0.0554 0.074 Uiso calc R 1 1
H H1B 0.0279 -0.0567 0.2218 0.074 Uiso calc R 1 1
H H1C 0.1565 -0.1118 0.2432 0.074 Uiso calc R 1 1
C C4 0.25538(17) 0.02726(9) 0.2728(2) 0.0379(4) Uani d . 1 1
C C5 0.31441(18) 0.09331(9) 0.2291(2) 0.0393(4) Uani d . 1 1
C C9 0.3154(3) 0.17706(12) -0.0014(3) 0.0740(7) Uani d . 1 1
H H9A 0.2793 0.1803 -0.1291 0.111 Uiso calc R 1 1
H H9B 0.4188 0.1796 0.0445 0.111 Uiso calc R 1 1
H H9C 0.2780 0.2185 0.0455 0.111 Uiso calc R 1 1
C C6 0.40772(18) 0.13694(9) 0.3631(2) 0.0375(4) Uani d . 1 1
H H6 0.4482 0.1800 0.3339 0.045 Uiso calc R 1 1
C C3 0.28653(17) 0.00903(9) 0.4492(2) 0.0374(4) Uani d . 1 1
H H3 0.2450 -0.0338 0.4779 0.045 Uiso calc R 1 1
C C2 0.37954(17) 0.05417(9) 0.5844(2) 0.0366(4) Uani d . 1 1
C C8 0.3448(2) -0.02382(11) 0.8084(3) 0.0529(5) Uani d . 1 1
H H8A 0.3788 -0.0283 0.9358 0.079 Uiso calc R 1 1
H H8B 0.3666 -0.0696 0.7588 0.079 Uiso calc R 1 1
H H8C 0.2424 -0.0158 0.7618 0.079 Uiso calc R 1 1
C C7 0.44350(17) 0.11824(9) 0.5432(2) 0.0349(4) Uani d . 1 1
C C10 0.54924(18) 0.16166(9) 0.6853(2) 0.0381(4) Uani d . 1 1
H H10 0.5663 0.1494 0.8034 0.046 Uiso calc R 1 1
C C11 0.81188(18) 0.30059(9) 0.7763(2) 0.0360(4) Uani d . 1 1
C C12 1.0210(2) 0.37093(12) 0.9307(3) 0.0608(6) Uani d . 1 1
H H12A 1.0813 0.3852 1.0498 0.091 Uiso calc R 1 1
H H12B 0.9823 0.4157 0.8618 0.091 Uiso calc R 1 1
H H12C 1.0771 0.3431 0.8769 0.091 Uiso calc R 1 1
N N1 0.61921(14) 0.21635(7) 0.65137(17) 0.0357(4) Uani d . 1 1
N N2 0.71776(15) 0.25135(8) 0.79917(17) 0.0404(4) Uani d . 1 1
H H2 0.7189 0.2418 0.9040 0.049 Uiso calc R 1 1
O O1 0.27162(15) 0.10777(7) 0.04985(16) 0.0559(4) Uani d . 1 1
O O2 0.16975(13) -0.01434(7) 0.13198(16) 0.0520(4) Uani d . 1 1
O O3 0.41409(14) 0.03895(7) 0.76186(16) 0.0501(4) Uani d . 1 1
O O4 0.81346(14) 0.32263(7) 0.63555(16) 0.0488(4) Uani d . 1 1
O O5 0.90455(14) 0.32388(7) 0.93597(16) 0.0530(4) Uani d . 1 1

loop_
_atom_site_aniso_label
_atom_site_aniso_U_11
_atom_site_aniso_U_22
_atom_site_aniso_U_33
_atom_site_aniso_U_12
_atom_site_aniso_U_13
_atom_site_aniso_U_23
C1 0.0485(11) 0.0418(10) 0.0529(11) -0.0116(8) 0.0126(9) -0.0047(8)
C4 0.0334(9) 0.0372(9) 0.0420(10) -0.0014(7) 0.0128(8) -0.0043(7)
C5 0.0406(10) 0.0415(9) 0.0363(10) -0.0020(8) 0.0150(8) -0.0014(7)
C9 0.1031(19) 0.0639(14) 0.0460(12) -0.0276(13) 0.0170(12) 0.0066(10)
C6 0.0379(9) 0.0362(9) 0.0411(10) -0.0031(7) 0.0178(8) -0.0002(7)
C3 0.0343(9) 0.0349(9) 0.0460(11) -0.0018(7) 0.0183(8) 0.0003(7)
C2 0.0339(9) 0.0380(9) 0.0391(10) 0.0016(7) 0.0150(7) 0.0016(7)
C8 0.0610(13) 0.0518(11) 0.0482(11) -0.0143(9) 0.0230(10) 0.0053(9)
C7 0.0324(8) 0.0345(9) 0.0394(10) 0.0011(7) 0.0150(7) -0.0022(7)
C10 0.0396(9) 0.0404(9) 0.0362(9) -0.0017(8) 0.0164(8) -0.0006(7)
C11 0.0407(9) 0.0346(9) 0.0348(10) -0.0027(7) 0.0163(8) -0.0030(7)
C12 0.0441(11) 0.0646(13) 0.0714(15) -0.0194(10) 0.0187(10) -0.0095(11)
N1 0.0356(7) 0.0374(7) 0.0337(8) -0.0032(6) 0.0124(6) -0.0038(6)
N2 0.0460(8) 0.0475(8) 0.0281(8) -0.0127(7) 0.0141(7) -0.0033(6)
O1 0.0700(9) 0.0561(8) 0.0372(7) -0.0229(7) 0.0146(6) 0.0005(6)
O2 0.0565(8) 0.0511(8) 0.0439(7) -0.0195(6) 0.0132(6) -0.0063(6)
O3 0.0594(8) 0.0510(8) 0.0386(7) -0.0180(6) 0.0168(6) 0.0013(5)
O4 0.0612(8) 0.0506(7) 0.0403(8) -0.0135(6) 0.0255(6) -0.0020(6)
O5 0.0510(8) 0.0632(8) 0.0408(7) -0.0249(6) 0.0125(6) -0.0062(6)

loop_
_atom_type_symbol
_atom_type_description
_atom_type_scat_dispersion_real
_atom_type_scat_dispersion_imag
_atom_type_scat_source
C C 0.0033 0.0016 'International Tables Vol C Tables 4.2.6.8 and 6.1.1.4'
H H 0.0000 0.0000 'International Tables Vol C Tables 4.2.6.8 and 6.1.1.4'
N N 0.0061 0.0033 'International Tables Vol C Tables 4.2.6.8 and 6.1.1.4'
O O 0.0106 0.0060 'International Tables Vol C Tables 4.2.6.8 and 6.1.1.4'

loop_
_geom_angle_atom_site_label_1
_geom_angle_atom_site_label_2
_geom_angle_atom_site_label_3
_geom_angle
O2 C1 H1A 109.5
O2 C1 H1B 109.5
H1A C1 H1B 109.5
O2 C1 H1C 109.5
H1A C1 H1C 109.5
H1B C1 H1C 109.5
O2 C4 C3 124.82(15)
O2 C4 C5 115.38(15)
C3 C4 C5 119.79(15)
C6 C5 O1 125.66(15)
C6 C5 C4 119.35(15)
O1 C5 C4 114.99(14)
O1 C9 H9A 109.5
O1 C9 H9B 109.5
H9A C9 H9B 109.5
O1 C9 H9C 109.5
H9A C9 H9C 109.5
H9B C9 H9C 109.5
C5 C6 C7 121.62(15)
C5 C6 H6 119.2
C7 C6 H6 119.2
C4 C3 C2 120.49(15)
C4 C3 H3 119.8
C2 C3 H3 119.8
O3 C2 C3 123.04(14)
O3 C2 C7 116.58(14)
C3 C2 C7 120.38(15)
O3 C8 H8A 109.5
O3 C8 H8B 109.5
H8A C8 H8B 109.5
O3 C8 H8C 109.5
H8A C8 H8C 109.5
H8B C8 H8C 109.5
C2 C7 C6 118.29(15)
C2 C7 C10 119.92(15)
C6 C7 C10 121.72(15)
N1 C10 C7 121.40(15)
N1 C10 H10 119.3
C7 C10 H10 119.3
O4 C11 N2 126.36(16)
O4 C11 O5 124.16(15)
N2 C11 O5 109.47(14)
O5 C12 H12A 109.5
O5 C12 H12B 109.5
H12A C12 H12B 109.5
O5 C12 H12C 109.5
H12A C12 H12C 109.5
H12B C12 H12C 109.5
C10 N1 N2 114.97(13)
C11 N2 N1 118.74(13)
C11 N2 H2 120.6
N1 N2 H2 120.6
C5 O1 C9 117.49(14)
C4 O2 C1 118.08(14)
C2 O3 C8 117.95(13)
C11 O5 C12 115.01(14)

loop_
_geom_bond_atom_site_label_1
_geom_bond_atom_site_label_2
_geom_bond_distance
C1 O2 1.423(2)
C1 H1A 0.9600
C1 H1B 0.9600
C1 H1C 0.9600
C4 O2 1.3562(19)
C4 C3 1.379(2)
C4 C5 1.407(2)
C5 C6 1.372(2)
C5 O1 1.3730(19)
C9 O1 1.409(2)
C9 H9A 0.9600
C9 H9B 0.9600
C9 H9C 0.9600
C6 C7 1.403(2)
C6 H6 0.9300
C3 C2 1.391(2)
C3 H3 0.9300
C2 O3 1.371(2)
C2 C7 1.396(2)
C8 O3 1.426(2)
C8 H8A 0.9600
C8 H8B 0.9600
C8 H8C 0.9600
C7 C10 1.455(2)
C10 N1 1.278(2)
C10 H10 0.9300
C11 O4 1.2072(19)
C11 N2 1.341(2)
C11 O5 1.343(2)
C12 O5 1.442(2)
C12 H12A 0.9600
C12 H12B 0.9600
C12 H12C 0.9600
N1 N2 1.3790(18)
N2 H2 0.8600

loop_
_geom_hbond_atom_site_label_D
_geom_hbond_atom_site_label_H
_geom_hbond_atom_site_label_A
_geom_hbond_site_symmetry_A
_geom_hbond_distance_DH
_geom_hbond_distance_HA
_geom_hbond_distance_DA
_geom_hbond_angle_DHA
_geom_hbond_publ_flag
N2 H2 O4 4_566 0.86 2.09 2.8403(18) 146 yes
C8 H8A O3 3_657 0.96 2.56 3.423(2) 150 yes

loop_
_geom_torsion_atom_site_label_1
_geom_torsion_atom_site_label_2
_geom_torsion_atom_site_label_3
_geom_torsion_atom_site_label_4
_geom_torsion
O2 C4 C5 C6 -176.97(14)
C3 C4 C5 C6 3.0(2)
O2 C4 C5 O1 2.7(2)
C3 C4 C5 O1 -177.36(15)
O1 C5 C6 C7 178.98(15)
C4 C5 C6 C7 -1.4(3)
O2 C4 C3 C2 177.90(15)
C5 C4 C3 C2 -2.0(2)
C4 C3 C2 O3 179.82(14)
C4 C3 C2 C7 -0.5(2)
O3 C2 C7 C6 -178.24(14)
C3 C2 C7 C6 2.1(2)
O3 C2 C7 C10 4.5(2)
C3 C2 C7 C10 -175.19(14)
C5 C6 C7 C2 -1.1(2)
C5 C6 C7 C10 176.10(15)
C2 C7 C10 N1 173.58(15)
C6 C7 C10 N1 -3.6(2)
C7 C10 N1 N2 -178.78(14)
O4 C11 N2 N1 6.0(3)
O5 C11 N2 N1 -175.46(13)
C10 N1 N2 C11 169.23(15)
C6 C5 O1 C9 -6.7(3)
C4 C5 O1 C9 173.66(17)
C3 C4 O2 C1 8.7(2)
C5 C4 O2 C1 -171.32(15)
C3 C2 O3 C8 -3.5(2)
C7 C2 O3 C8 176.82(15)
O4 C11 O5 C12 -7.7(2)
N2 C11 O5 C12 173.73(15)

loop_
_cod_related_entry_id
_cod_related_entry_database
_cod_related_entry_code
1 ChemSpider 5286921
